data_7045614
loop_
_publ_author_name
'Zhang, Xiu-Du'
'Zhao, Yue'
'Chen, Kai'
'Wang, Peng'
'Kang, Yan-Shang'
'Wu, Hua'
'Sun, Wei-Yin'

_publ_section_title
;
 Cucurbit[6]uril-based multifunctional supramolecular assemblies:
 synthesis, removal of Ba(ii) and fluorescence sensing of Fe(iii).
;
_journal_issue 11
_journal_name_full 'Dalton transactions (Cambridge, England : 2003)'
_journal_page_first 3958
_journal_page_last 3964
_journal_paper_doi 10.1039/c8dt00182k
_journal_volume 47
_journal_year 2018
_chemical_formula_sum 'C64 H62 N30 O30 S4'
_chemical_formula_weight 1859.67
_space_group_crystal_system monoclinic
_space_group_IT_number 12
_space_group_name_Hall '-C 2y'
_space_group_name_H-M_alt 'C 1 2/m 1'
_symmetry_space_group_name_Hall '-C 2y'
_symmetry_space_group_name_H-M 'C 1 2/m 1'
_atom_sites_solution_hydrogens mixed
_audit_creation_method SHELXL-2014/7
_audit_update_record
;
2017-11-13 deposited with the CCDC.
2018-02-12 downloaded from the CCDC.
;
_cell_angle_alpha 90
_cell_angle_beta 100.051(5)
_cell_angle_gamma 90
_cell_formula_units_Z 2
_cell_length_a 12.606(3)
_cell_length_b 30.281(7)
_cell_length_c 10.549(2)
_cell_measurement_reflns_used 4045
_cell_measurement_temperature 153(2)
_cell_measurement_theta_max 27.42
_cell_measurement_theta_min 2.42
_cell_volume 3965.0(15)
_computing_cell_refinement 'Bruker SAINT'
_computing_data_collection 'Bruker APEX2'
_computing_data_reduction 'Bruker SAINT'
_computing_molecular_graphics 'Bruker SHELXTL'
_computing_publication_material 'Bruker SHELXTL'
_computing_structure_refinement 'SHELXL-2014/7 (Sheldrick, 2014)'
_computing_structure_solution 'SHELXS-97 (Sheldrick 2008)'
_diffrn_ambient_temperature 153(2)
_diffrn_measured_fraction_theta_full 0.987
_diffrn_measured_fraction_theta_max 0.987
_diffrn_measurement_device_type 'Bruker APEX-II CCD'
_diffrn_measurement_method '\f and \w scans'
_diffrn_radiation_type MoK\a
_diffrn_radiation_wavelength 0.71073
_diffrn_reflns_av_R_equivalents 0.0513
_diffrn_reflns_av_unetI/netI 0.0578
_diffrn_reflns_Laue_measured_fraction_full 0.987
_diffrn_reflns_Laue_measured_fraction_max 0.987
_diffrn_reflns_limit_h_max 14
_diffrn_reflns_limit_h_min -14
_diffrn_reflns_limit_k_max 24
_diffrn_reflns_limit_k_min -36
_diffrn_reflns_limit_l_max 12
_diffrn_reflns_limit_l_min -12
_diffrn_reflns_number 8720
_diffrn_reflns_point_group_measured_fraction_full 0.987
_diffrn_reflns_point_group_measured_fraction_max 0.987
_diffrn_reflns_theta_full 25.010
_diffrn_reflns_theta_max 25.010
_diffrn_reflns_theta_min 2.378
_diffrn_source 'fine-focus sealed tube'
_exptl_absorpt_coefficient_mu 0.225
_exptl_absorpt_correction_type none
_exptl_crystal_colour colourless
_exptl_crystal_density_diffrn 1.558
_exptl_crystal_density_method 'not measured'
_exptl_crystal_description plate
_exptl_crystal_F_000 1920
_exptl_crystal_size_max 0.260
_exptl_crystal_size_mid 0.240
_exptl_crystal_size_min 0.220
_platon_squeeze_details
;
In order to subtract the contribution from the disordered solvent molecules,
the SQUEEZE command was applied.
SQUEEZE removed two H2O per formula unit. This valueis calculated based upon volume/count_electrons analysis.
See ref. Bi, Y. F.; Wang, X. T.; Liao, W. P.; Wang, X. F.; Wang, X. W.;
Zhang, H. J.; Gao, S. J. Am. Chem. Soc. 2009, 131, 11650.
;
_refine_diff_density_max 0.869
_refine_diff_density_min -0.429
_refine_diff_density_rms 0.089
_refine_ls_extinction_method none
_refine_ls_goodness_of_fit_ref 1.017
_refine_ls_hydrogen_treatment constr
_refine_ls_matrix_type full
_refine_ls_number_parameters 295
_refine_ls_number_reflns 3532
_refine_ls_number_restraints 0
_refine_ls_restrained_S_all 1.017
_refine_ls_R_factor_all 0.0840
_refine_ls_R_factor_gt 0.0655
_refine_ls_shift/su_max 0.000
_refine_ls_shift/su_mean 0.000
_refine_ls_structure_factor_coef Fsqd
_refine_ls_weighting_details 'w=1/[\s^2^(Fo^2^)+(0.1190P)^2^+13.9373P] where P=(Fo^2^+2Fc^2^)/3'
_refine_ls_weighting_scheme calc
_refine_ls_wR_factor_gt 0.1842
_refine_ls_wR_factor_ref 0.2041
_reflns_Friedel_coverage 0.000
_reflns_number_gt 2746
_reflns_number_total 3532
_reflns_threshold_expression 'I > 2\s(I)'
_cod_data_source_file c8dt00182k2.cif
_cod_data_source_block 1
_cod_depositor_comments 'Adding full bibliography for 7045614--7045615.cif.'
_cod_original_cell_volume 3965.0(16)
_cod_database_code 7045614
_shelx_shelxl_version_number 2014/7
_shelx_space_group_comment
;
The symmetry employed for this shelxl refinement is uniquely defined
by the following loop, which should always be used as a source of
symmetry information in preference to the above space-group names.
They are only intended as comments.
;
_shelx_estimated_absorpt_t_min 0.944
_shelx_estimated_absorpt_t_max 0.952

loop_
_space_group_symop_operation_xyz
'x, y, z'
'-x, y, -z'
'x+1/2, y+1/2, z'
'-x+1/2, y+1/2, -z'
'-x, -y, -z'
'x, -y, z'
'-x+1/2, -y+1/2, -z'
'x+1/2, -y+1/2, z'

loop_
_atom_site_label
_atom_site_type_symbol
_atom_site_fract_x
_atom_site_fract_y
_atom_site_fract_z
_atom_site_U_iso_or_equiv
_atom_site_adp_type
_atom_site_occupancy
_atom_site_site_symmetry_order
_atom_site_calc_flag
_atom_site_refinement_flags_posn
_atom_site_refinement_flags_adp
_atom_site_refinement_flags_occupancy
C1 C 0.2338(5) 0.5000 0.1879(5) 0.0324(13) Uani 1 2 d S T P
C2 C 0.1297(4) 0.5000 0.5063(5) 0.0248(11) Uani 1 2 d S T P
C3 C 0.1309(3) 0.58087(12) 0.4800(4) 0.0270(8) Uani 1 1 d . . .
H3A H 0.1211 0.5806 0.5711 0.032 Uiso 1 1 calc R U .
H3B H 0.0738 0.5998 0.4316 0.032 Uiso 1 1 calc R U .
C4 C 0.1996(3) 0.57984(13) 0.1741(3) 0.0310(9) Uani 1 1 d . . .
H4A H 0.2242 0.5760 0.0907 0.037 Uiso 1 1 calc R U .
H4B H 0.1288 0.5949 0.1570 0.037 Uiso 1 1 calc R U .
C5 C 0.3076(3) 0.60907(12) 0.5840(4) 0.0260(8) Uani 1 1 d . . .
C6 C 0.3807(3) 0.61442(13) 0.2404(4) 0.0300(9) Uani 1 1 d . . .
C7 C 0.2509(3) 0.62944(12) 0.3689(3) 0.0260(8) Uani 1 1 d . . .
H7A H 0.1895 0.6506 0.3465 0.031 Uiso 1 1 calc R U .
C8 C 0.3573(3) 0.65397(12) 0.4240(3) 0.0247(8) Uani 1 1 d . . .
H8 H 0.3469 0.6867 0.4233 0.030 Uiso 1 1 calc R U .
C9 C 0.5374(3) 0.65777(13) 0.3463(4) 0.0286(8) Uani 1 1 d . . .
H9A H 0.5606 0.6536 0.2621 0.034 Uiso 1 1 calc R U .
H9B H 0.5366 0.6899 0.3633 0.034 Uiso 1 1 calc R U .
C10 C 0.2174(3) 0.71119(12) 0.7346(3) 0.0227(8) Uani 1 1 d . . .
C11 C 0.2997(3) 0.74184(12) 0.7638(3) 0.0247(8) Uani 1 1 d . . .
H11 H 0.3099 0.7635 0.7019 0.030 Uiso 1 1 calc R U .
C12 C 0.3678(3) 0.74120(13) 0.8836(3) 0.0253(8) Uani 1 1 d . . .
C13 C 0.2056(3) 0.67968(12) 0.8271(3) 0.0271(8) Uani 1 1 d . . .
C14 C 0.3549(3) 0.70949(14) 0.9744(4) 0.0320(9) Uani 1 1 d . . .
H14 H 0.4012 0.7092 1.0557 0.038 Uiso 1 1 calc R U .
C15 C 0.2742(3) 0.67833(14) 0.9456(4) 0.0322(9) Uani 1 1 d . . .
H15 H 0.2655 0.6561 1.0065 0.039 Uiso 1 1 calc R U .
C16 C 0.1460(3) 0.71566(12) 0.6036(3) 0.0226(8) Uani 1 1 d . . .
C17 C 0.0980(3) 0.52577(12) 0.2950(3) 0.0259(8) Uani 1 1 d . . .
H17 H 0.0278 0.5380 0.2498 0.031 Uiso 1 1 calc R U .
N1 N 0.1858(3) 0.53653(10) 0.2280(3) 0.0276(7) Uani 1 1 d . . .
N2 N 0.1173(3) 0.53644(10) 0.4299(3) 0.0270(7) Uani 1 1 d . . .
N3 N 0.2756(3) 0.60788(11) 0.2559(3) 0.0296(7) Uani 1 1 d . . .
N4 N 0.4289(2) 0.64060(11) 0.3381(3) 0.0288(7) Uani 1 1 d . . .
N5 N 0.2348(2) 0.60038(10) 0.4730(3) 0.0263(7) Uani 1 1 d . . .
N6 N 0.3841(3) 0.63697(10) 0.5541(3) 0.0276(7) Uani 1 1 d . . .
N7 N 0.1216(3) 0.64599(11) 0.8010(3) 0.0315(8) Uani 1 1 d . . .
N8 N 0.3810(6) 0.5482(2) 0.9171(5) 0.0307(15) Uani 0.5 1 d . . P
H8D H 0.3568 0.5625 0.8444 0.037 Uiso 0.5 1 d R U P
H8A H 0.3340 0.5479 0.9698 0.046 Uiso 0.5 1 d R U P
H8B H 0.3973 0.5196 0.8977 0.046 Uiso 0.5 1 d R U P
H8C H 0.4439 0.5608 0.9567 0.046 Uiso 0.5 1 d R U P
O1 O 0.4211(2) 0.60024(10) 0.1516(3) 0.0403(7) Uani 1 1 d . . .
O2 O 0.3074(4) 0.5000 0.1262(4) 0.0438(11) Uani 1 2 d S T P
O3 O 0.1440(3) 0.5000 0.6248(3) 0.0369(10) Uani 1 2 d S T P
O4 O 0.3031(2) 0.59420(10) 0.6902(3) 0.0377(7) Uani 1 1 d . . .
O5 O 0.1765(2) 0.70085(11) 0.5091(2) 0.0406(8) Uani 1 1 d . . .
O6 O 0.0605(2) 0.73856(9) 0.6049(2) 0.0305(6) Uani 1 1 d . . .
H6 H 0.0240 0.7391 0.5292 0.037 Uiso 0.5 1 d R U P
O7 O 0.0664(2) 0.64498(10) 0.6932(3) 0.0401(7) Uani 1 1 d . . .
O8 O 0.1080(3) 0.62131(12) 0.8870(3) 0.0600(10) Uani 1 1 d . . .
S1 S 0.46902(8) 0.78237(4) 0.90479(9) 0.0323(3) Uani 1 1 d . . .

loop_
_atom_site_aniso_label
_atom_site_aniso_U_11
_atom_site_aniso_U_22
_atom_site_aniso_U_33
_atom_site_aniso_U_23
_atom_site_aniso_U_13
_atom_site_aniso_U_12
C1 0.032(3) 0.042(3) 0.023(3) 0.000 0.002(2) 0.000
C2 0.016(2) 0.029(3) 0.030(3) 0.000 0.006(2) 0.000
C3 0.0204(18) 0.0264(19) 0.035(2) -0.0032(16) 0.0081(15) -0.0003(15)
C4 0.033(2) 0.033(2) 0.0247(18) 0.0042(16) -0.0018(16) -0.0027(17)
C5 0.0211(18) 0.0247(19) 0.033(2) -0.0025(16) 0.0061(15) 0.0036(15)
C6 0.032(2) 0.031(2) 0.0275(19) 0.0041(16) 0.0056(16) 0.0023(17)
C7 0.0187(18) 0.0248(18) 0.0331(19) 0.0004(15) 0.0005(15) 0.0009(14)
C8 0.0226(18) 0.0219(18) 0.0292(19) 0.0019(15) 0.0031(15) -0.0005(14)
C9 0.0214(18) 0.035(2) 0.0294(19) 0.0067(16) 0.0049(15) 0.0012(16)
C10 0.0200(18) 0.0274(18) 0.0188(17) -0.0030(14) -0.0015(14) 0.0067(14)
C11 0.0206(17) 0.0307(19) 0.0213(17) 0.0034(15) -0.0001(14) 0.0050(15)
C12 0.0147(16) 0.036(2) 0.0229(17) -0.0001(15) -0.0027(13) 0.0015(15)
C13 0.0222(18) 0.029(2) 0.0284(19) 0.0004(15) 0.0003(15) 0.0008(15)
C14 0.0235(19) 0.047(2) 0.0224(18) 0.0091(17) -0.0053(15) 0.0015(17)
C15 0.027(2) 0.040(2) 0.0278(19) 0.0119(17) -0.0015(16) -0.0002(17)
C16 0.0195(18) 0.0243(18) 0.0213(17) -0.0003(14) -0.0040(14) 0.0004(14)
C17 0.0187(18) 0.028(2) 0.0285(18) -0.0001(15) -0.0033(15) 0.0009(14)
N1 0.0287(17) 0.0274(16) 0.0258(16) 0.0012(13) 0.0028(13) -0.0001(13)
N2 0.0280(17) 0.0257(16) 0.0274(16) -0.0013(13) 0.0049(13) -0.0041(13)
N3 0.0267(17) 0.0318(17) 0.0295(17) -0.0019(13) 0.0027(13) -0.0046(13)
N4 0.0211(16) 0.0326(17) 0.0321(17) 0.0000(13) 0.0030(13) -0.0002(13)
N5 0.0215(16) 0.0285(17) 0.0285(16) 0.0008(13) 0.0035(13) -0.0018(12)
N6 0.0240(16) 0.0300(17) 0.0280(16) 0.0006(13) 0.0020(13) -0.0018(13)
N7 0.0289(18) 0.0294(17) 0.0344(18) -0.0004(14) 0.0005(15) -0.0026(14)
N8 0.059(5) 0.025(3) 0.008(3) 0.009(2) 0.006(3) -0.007(3)
O1 0.0411(17) 0.0475(18) 0.0339(15) -0.0037(13) 0.0112(13) -0.0029(14)
O2 0.045(3) 0.048(3) 0.043(2) 0.000 0.022(2) 0.000
O3 0.039(2) 0.047(3) 0.024(2) 0.000 0.0034(17) 0.000
O4 0.0358(16) 0.0444(17) 0.0325(15) 0.0024(13) 0.0045(12) -0.0100(13)
O5 0.0312(16) 0.065(2) 0.0235(14) -0.0076(13) -0.0024(12) 0.0108(14)
O6 0.0239(13) 0.0349(15) 0.0275(13) -0.0073(11) -0.0103(11) 0.0053(11)
O7 0.0418(18) 0.0372(17) 0.0365(16) -0.0053(13) -0.0069(13) -0.0071(13)
O8 0.057(2) 0.064(2) 0.053(2) 0.0269(18) -0.0095(16) -0.0269(18)
S1 0.0253(5) 0.0428(6) 0.0244(5) 0.0051(4) -0.0079(4) -0.0067(4)

loop_
_atom_type_symbol
_atom_type_description
_atom_type_scat_dispersion_real
_atom_type_scat_dispersion_imag
_atom_type_scat_source
C C 0.0033 0.0016 'International Tables Vol C Tables 4.2.6.8 and 6.1.1.4'
H H 0.0000 0.0000 'International Tables Vol C Tables 4.2.6.8 and 6.1.1.4'
N N 0.0061 0.0033 'International Tables Vol C Tables 4.2.6.8 and 6.1.1.4'
O O 0.0106 0.0060 'International Tables Vol C Tables 4.2.6.8 and 6.1.1.4'
S S 0.1246 0.1234 'International Tables Vol C Tables 4.2.6.8 and 6.1.1.4'

loop_
_geom_angle_atom_site_label_1
_geom_angle_atom_site_label_2
_geom_angle_atom_site_label_3
_geom_angle
_geom_angle_site_symmetry_1
_geom_angle_site_symmetry_3
O2 C1 N1 125.8(2) . 6_565
O2 C1 N1 125.7(2) . .
N1 C1 N1 108.5(5) 6_565 .
O3 C2 N2 125.7(2) . 6_565
O3 C2 N2 125.7(2) . .
N2 C2 N2 108.5(4) 6_565 .
N2 C3 N5 114.3(3) . .
N2 C3 H3A 108.7 . .
N5 C3 H3A 108.7 . .
N2 C3 H3B 108.7 . .
N5 C3 H3B 108.7 . .
H3A C3 H3B 107.6 . .
N3 C4 N1 114.1(3) . .
N3 C4 H4A 108.7 . .
N1 C4 H4A 108.7 . .
N3 C4 H4B 108.7 . .
N1 C4 H4B 108.7 . .
H4A C4 H4B 107.6 . .
O4 C5 N6 126.3(4) . .
O4 C5 N5 125.3(3) . .
N6 C5 N5 108.4(3) . .
O1 C6 N4 126.7(4) . .
O1 C6 N3 125.5(4) . .
N4 C6 N3 107.8(3) . .
N3 C7 N5 115.5(3) . .
N3 C7 C8 103.2(3) . .
N5 C7 C8 103.5(3) . .
N3 C7 H7A 111.3 . .
N5 C7 H7A 111.3 . .
C8 C7 H7A 111.3 . .
N4 C8 N6 115.2(3) . .
N4 C8 C7 103.0(3) . .
N6 C8 C7 103.2(3) . .
N4 C8 H8 111.6 . .
N6 C8 H8 111.6 . .
C7 C8 H8 111.6 . .
N6 C9 N4 113.8(3) 2_656 .
N6 C9 H9A 108.8 2_656 .
N4 C9 H9A 108.8 . .
N6 C9 H9B 108.8 2_656 .
N4 C9 H9B 108.8 . .
H9A C9 H9B 107.7 . .
C11 C10 C13 118.1(3) . .
C11 C10 C16 116.4(3) . .
C13 C10 C16 125.5(3) . .
C10 C11 C12 120.6(3) . .
C10 C11 H11 119.7 . .
C12 C11 H11 119.7 . .
C14 C12 C11 120.4(3) . .
C14 C12 S1 124.7(3) . .
C11 C12 S1 114.8(3) . .
C10 C13 C15 121.7(3) . .
C10 C13 N7 120.6(3) . .
C15 C13 N7 117.7(3) . .
C15 C14 C12 119.5(3) . .
C15 C14 H14 120.3 . .
C12 C14 H14 120.3 . .
C14 C15 C13 119.7(3) . .
C14 C15 H15 120.1 . .
C13 C15 H15 120.1 . .
O5 C16 O6 126.6(3) . .
O5 C16 C10 119.4(3) . .
O6 C16 C10 113.8(3) . .
N2 C17 N1 114.8(3) . .
N2 C17 C17 102.99(19) . 6_565
N1 C17 C17 102.98(19) . 6_565
N2 C17 H17 111.8 . .
N1 C17 H17 111.8 . .
C17 C17 H17 111.8 6_565 .
C1 N1 C4 121.4(3) . .
C1 N1 C17 112.7(3) . .
C4 N1 C17 123.2(3) . .
C2 N2 C17 112.7(3) . .
C2 N2 C3 123.0(3) . .
C17 N2 C3 124.1(3) . .
C6 N3 C4 124.3(3) . .
C6 N3 C7 112.6(3) . .
C4 N3 C7 122.9(3) . .
C6 N4 C8 113.2(3) . .
C6 N4 C9 123.2(3) . .
C8 N4 C9 123.2(3) . .
C5 N5 C3 120.5(3) . .
C5 N5 C7 111.5(3) . .
C3 N5 C7 122.2(3) . .
C5 N6 C8 112.5(3) . .
C5 N6 C9 121.4(3) . 2_656
C8 N6 C9 123.2(3) . 2_656
O8 N7 O7 123.2(3) . .
O8 N7 C13 118.9(3) . .
O7 N7 C13 117.9(3) . .
H8D N8 H8A 112.6 . .
H8D N8 H8B 108.8 . .
H8A N8 H8B 109.4 . .
H8D N8 H8C 109.4 . .
H8A N8 H8C 110.0 . .
H8B N8 H8C 106.5 . .
C16 O6 H6 108.5 . .
C12 S1 S1 105.69(12) . 2_657

loop_
_geom_bond_atom_site_label_1
_geom_bond_atom_site_label_2
_geom_bond_distance
_geom_bond_site_symmetry_2
C1 O2 1.223(7) .
C1 N1 1.363(5) 6_565
C1 N1 1.363(5) .
C2 O3 1.232(6) .
C2 N2 1.359(4) 6_565
C2 N2 1.359(4) .
C3 N2 1.445(5) .
C3 N5 1.450(5) .
C3 H3A 0.9900 .
C3 H3B 0.9900 .
C4 N3 1.447(5) .
C4 N1 1.452(5) .
C4 H4A 0.9900 .
C4 H4B 0.9900 .
C5 O4 1.218(5) .
C5 N6 1.360(5) .
C5 N5 1.381(5) .
C6 O1 1.220(5) .
C6 N4 1.357(5) .
C6 N3 1.378(5) .
C7 N3 1.441(5) .
C7 N5 1.449(5) .
C7 C8 1.555(5) .
C7 H7A 1.0000 .
C8 N4 1.445(5) .
C8 N6 1.449(5) .
C8 H8 1.0000 .
C9 N6 1.455(5) 2_656
C9 N4 1.452(5) .
C9 H9A 0.9900 .
C9 H9B 0.9900 .
C10 C11 1.386(5) .
C10 C13 1.391(5) .
C10 C16 1.518(5) .
C11 C12 1.398(5) .
C11 H11 0.9500 .
C12 C14 1.386(5) .
C12 S1 1.770(4) .
C13 C15 1.390(5) .
C13 N7 1.462(5) .
C14 C15 1.382(6) .
C14 H14 0.9500 .
C15 H15 0.9500 .
C16 O5 1.215(4) .
C16 O6 1.283(4) .
C17 N2 1.438(5) .
C17 N1 1.451(5) .
C17 C17 1.560(7) 6_565
C17 H17 1.0000 .
N6 C9 1.455(5) 2_656
N7 O8 1.211(4) .
N7 O7 1.226(4) .
N8 H8D 0.8869 .
N8 H8A 0.8799 .
N8 H8B 0.9207 .
N8 H8C 0.9138 .
O6 H6 0.8494 .
S1 S1 2.0241(18) 2_657

loop_
_platon_squeeze_void_nr
_platon_squeeze_void_average_x
_platon_squeeze_void_average_y
_platon_squeeze_void_average_z
_platon_squeeze_void_volume
_platon_squeeze_void_count_electrons
1 0.500 0.000 0.000 69.7 16.9
2 0.000 0.500 0.000 69.7 16.9
3 0.000 0.000 0.500 124.4 4.9
4 0.500 0.500 0.500 124.4 4.9
